data_7041563
loop_
_publ_author_name
'Kilpatrick, Alexander F. R.'
'Cloke, F Geoffrey N'

_publ_section_title
;
 A base-free synthetic route to anti-bimetallic lanthanide pentalene
 complexes.
;
_journal_issue 17
_journal_name_full 'Dalton transactions (Cambridge, England : 2003)'
_journal_page_first 5587
_journal_page_last 5597
_journal_paper_doi 10.1039/c6dt04475a
_journal_volume 46
_journal_year 2017
_chemical_formula_moiety 'C46 H76 Si2 Yb2, 2(C4 H12 Si)'
_chemical_formula_sum 'C54 H100 Si4 Yb2'
_chemical_formula_weight 1207.77
_chemical_name_systematic '[Cp*Yb]2(\m:\h5,\h5-Pn?)'
_chemical_properties_physical ', Air-sensitive,Moisture-sensitive'
_space_group_crystal_system monoclinic
_space_group_IT_number 14
_space_group_name_Hall '-P 2ybc'
_space_group_name_H-M_alt 'P 1 21/c 1'
_symmetry_space_group_name_Hall '-P 2ybc'
_symmetry_space_group_name_H-M 'P 1 21/c 1'
_atom_sites_solution_hydrogens geom
_atom_sites_solution_primary direct
_atom_sites_solution_secondary difmap
_audit_creation_date 2016-11-21
_audit_creation_method
;
Olex2 1.2
(compiled 2016.11.07 svn.r3352 for OlexSys, GUI svn.r5261)
;
_audit_update_record
;
2016-11-22 deposited with the CCDC.
2016-12-22 downloaded from the CCDC.
;
_cell_angle_alpha 90
_cell_angle_beta 114.10(3)
_cell_angle_gamma 90
_cell_formula_units_Z 2
_cell_length_a 13.133(3)
_cell_length_b 17.767(4)
_cell_length_c 13.725(3)
_cell_measurement_reflns_used 11285
_cell_measurement_temperature 173(2)
_cell_measurement_theta_max 27.485
_cell_measurement_theta_min 0.998
_cell_volume 2923.4(13)
_computing_cell_refinement 'HKL Scalepack (Otwinowski & Minor 1997)'
_computing_data_collection 'Collect (Bruker AXS BV, 1997-2004)'
_computing_data_reduction
;
HKL Denzo and Scalepack (Otwinowski & Minor 1997)
;
_computing_molecular_graphics 'Ortep-3 (Farrugia, 1997)'
_computing_publication_material
;
OLEX2 (Dolomanov et al, 2009), SHELXL-2013 (Sheldrick, 2013), 
PLATON (Spek, 2003), WinGX (Farrugia, 2013)
;
_computing_structure_refinement 'SHELXL-2013 (Sheldrick, 2013)'
_computing_structure_solution 'SHELXL-97 (Sheldrick, 1997)'
_diffrn_ambient_temperature 173.15
_diffrn_detector_area_resol_mean 9
_diffrn_measured_fraction_theta_full 0.999
_diffrn_measured_fraction_theta_max 0.993
_diffrn_measurement_device_type KappaCCD
_diffrn_measurement_method 'CCD rotation images, thick slices'
_diffrn_radiation_type MoK\a
_diffrn_radiation_wavelength 0.71073
_diffrn_reflns_av_R_equivalents 0.0821
_diffrn_reflns_av_unetI/netI 0.0915
_diffrn_reflns_Laue_measured_fraction_full 0.999
_diffrn_reflns_Laue_measured_fraction_max 0.993
_diffrn_reflns_limit_h_max 16
_diffrn_reflns_limit_h_min -14
_diffrn_reflns_limit_k_max 22
_diffrn_reflns_limit_k_min -23
_diffrn_reflns_limit_l_max 17
_diffrn_reflns_limit_l_min -17
_diffrn_reflns_number 21146
_diffrn_reflns_point_group_measured_fraction_full 0.999
_diffrn_reflns_point_group_measured_fraction_max 0.993
_diffrn_reflns_theta_full 25.242
_diffrn_reflns_theta_max 27.467
_diffrn_reflns_theta_min 2.811
_diffrn_source
;
'horizonally mounted graphite crystal
;
_exptl_absorpt_coefficient_mu 3.293
_exptl_absorpt_correction_T_max 0.8796
_exptl_absorpt_correction_T_min 0.8269
_exptl_absorpt_correction_type multi-scan
_exptl_absorpt_process_details 'SADABS 2007/2 (Sheldrick, G.M., 2007)'
_exptl_crystal_colour Brown
_exptl_crystal_density_diffrn 1.372
_exptl_crystal_density_method 'not measured'
_exptl_crystal_description Block
_exptl_crystal_F_000 1240
_exptl_crystal_recrystallization_method 'Re-crystallisation from solvent: Tetramethylsilane'
_exptl_crystal_size_max 0.06
_exptl_crystal_size_mid 0.06
_exptl_crystal_size_min 0.04
_refine_diff_density_max 1.362
_refine_diff_density_min -0.648
_refine_diff_density_rms 0.156
_refine_ls_extinction_method none
_refine_ls_goodness_of_fit_ref 1.015
_refine_ls_hydrogen_treatment constr
_refine_ls_matrix_type full
_refine_ls_number_parameters 271
_refine_ls_number_reflns 6636
_refine_ls_number_restraints 0
_refine_ls_restrained_S_all 1.015
_refine_ls_R_factor_all 0.0909
_refine_ls_R_factor_gt 0.0464
_refine_ls_shift/su_max 0.001
_refine_ls_shift/su_mean 0.000
_refine_ls_structure_factor_coef Fsqd
_refine_ls_weighting_details 'w=1/[\s^2^(Fo^2^)+(0.0287P)^2^+5.0844P] where P=(Fo^2^+2Fc^2^)/3'
_refine_ls_weighting_scheme calc
_refine_ls_wR_factor_gt 0.0814
_refine_ls_wR_factor_ref 0.0952
_reflns_Friedel_coverage 0.000
_reflns_number_gt 4413
_reflns_number_total 6636
_reflns_threshold_expression 'I > 2\s(I)'
_cod_data_source_file c6dt04475a2.cif
_cod_data_source_block Compound1
_cod_depositor_comments 'Adding full bibliography for 7041560--7041563.cif.'
_cod_original_cell_volume 2923.2(12)
_cod_database_code 7041563
_shelx_space_group_comment
;
The symmetry employed for this shelxl refinement is uniquely defined
by the following loop, which should always be used as a source of
symmetry information in preference to the above space-group names.
They are only intended as comments.
;
_shelx_estimated_absorpt_t_max 0.880
_shelx_estimated_absorpt_t_min 0.827
_olex2_refinement_description
;
1. Fixed Uiso
 At 1.2 times of:
  All C(H) groups
 At 1.5 times of:
  All C(H,H,H) groups
2.a Ternary CH refined with riding coordinates:
 C9(H9), C12(H12), C15(H15)
2.b Me refined with riding coordinates:
 C10(H10A,H10B,H10C), C010(H01A,H01B,H01C), C11(H11A,H11B,H11C), C13(H13A,H13B,
 H13C), C14(H14A,H14B,H14C), C16(H16A,H16B,H16C), C17(H17A,H17B,H17C),
 C021(H02A,H02B,H02C), C23(H23A,H23B,H23C), C24(H24A,H24B,H24C), C25(H25A,H25B,
 H25C), C28(H28A,H28B,H28C), C29(H29A,H29B,H29C), C30(H30A,H30B,H30C), C31(H31A,
 H31B,H31C)
2.c Aromatic/amide H refined with riding coordinates:
 C2(H2), C3(H3)
;
_shelx_shelxl_version_number 2016/4
_olex2_submission_special_instructions 'No special instructions were received'

loop_
_space_group_symop_operation_xyz
'x, y, z'
'-x, y+1/2, -z+1/2'
'-x, -y, -z'
'x, -y-1/2, z-1/2'

loop_
_atom_site_label
_atom_site_type_symbol
_atom_site_fract_x
_atom_site_fract_y
_atom_site_fract_z
_atom_site_U_iso_or_equiv
_atom_site_adp_type
_atom_site_occupancy
_atom_site_site_symmetry_order
_atom_site_calc_flag
_atom_site_refinement_flags_posn
C9 C 0.6881(5) 0.5176(4) 0.2854(5) 0.0401(16) Uani 1 1 d .
H9 H 0.728515 0.564331 0.321117 0.048 Uiso 1 1 calc R
C10 C 0.7090(5) 0.5095(4) 0.1827(6) 0.0503(19) Uani 1 1 d .
H10A H 0.672551 0.551007 0.133952 0.075 Uiso 1 1 calc R
H10B H 0.789352 0.510756 0.201349 0.075 Uiso 1 1 calc R
H10C H 0.678185 0.461479 0.147968 0.075 Uiso 1 1 calc R
C010 C 0.1585(5) 0.6264(4) 0.0850(5) 0.0441(16) Uani 1 1 d .
H01A H 0.116775 0.583860 0.041468 0.066 Uiso 1 1 calc R
H01B H 0.123301 0.673661 0.051030 0.066 Uiso 1 1 calc R
H01C H 0.235513 0.624945 0.091280 0.066 Uiso 1 1 calc R
C11 C 0.7427(6) 0.4549(4) 0.3617(6) 0.056(2) Uani 1 1 d .
H11A H 0.728453 0.461070 0.425990 0.085 Uiso 1 1 calc R
H11B H 0.712104 0.406584 0.327858 0.085 Uiso 1 1 calc R
H11C H 0.823272 0.455862 0.381239 0.085 Uiso 1 1 calc R
C12 C 0.4934(5) 0.6292(3) 0.1879(5) 0.0383(15) Uani 1 1 d .
H12 H 0.429729 0.647563 0.203707 0.046 Uiso 1 1 calc R
C13 C 0.5852(6) 0.6890(4) 0.2324(6) 0.057(2) Uani 1 1 d .
H13A H 0.612694 0.690549 0.310362 0.086 Uiso 1 1 calc R
H13B H 0.646718 0.676359 0.212413 0.086 Uiso 1 1 calc R
H13C H 0.554720 0.738364 0.202853 0.086 Uiso 1 1 calc R
C14 C 0.4505(7) 0.6269(4) 0.0662(5) 0.057(2) Uani 1 1 d .
H14A H 0.391867 0.588744 0.037632 0.086 Uiso 1 1 calc R
H14B H 0.420112 0.676289 0.036679 0.086 Uiso 1 1 calc R
H14C H 0.512110 0.614284 0.046239 0.086 Uiso 1 1 calc R
C15 C 0.4438(5) 0.4579(3) 0.1671(5) 0.0334(14) Uani 1 1 d .
H15 H 0.429886 0.472443 0.092321 0.040 Uiso 1 1 calc R
C16 C 0.4913(6) 0.3779(3) 0.1843(5) 0.0478(18) Uani 1 1 d .
H16A H 0.564073 0.378053 0.180150 0.072 Uiso 1 1 calc R
H16B H 0.500087 0.359727 0.254694 0.072 Uiso 1 1 calc R
H16C H 0.440170 0.344590 0.128944 0.072 Uiso 1 1 calc R
C17 C 0.3299(5) 0.4568(4) 0.1737(6) 0.0535(19) Uani 1 1 d .
H17A H 0.298938 0.507880 0.162788 0.080 Uiso 1 1 calc R
H17B H 0.279098 0.423422 0.118405 0.080 Uiso 1 1 calc R
H17C H 0.339015 0.438559 0.244156 0.080 Uiso 1 1 calc R
C18 C 0.2095(5) 0.6722(3) 0.2797(5) 0.0368(15) Uani 1 1 d .
C19 C 0.1718(5) 0.6555(3) 0.3610(5) 0.0353(15) Uani 1 1 d .
C20 C 0.0973(5) 0.5937(3) 0.3239(5) 0.0325(14) Uani 1 1 d .
C021 C 0.0129(5) 0.5140(4) 0.1506(5) 0.0432(17) Uani 1 1 d .
H02A H 0.026176 0.509660 0.085554 0.065 Uiso 1 1 calc R
H02B H 0.026295 0.465172 0.186987 0.065 Uiso 1 1 calc R
H02C H -0.064391 0.529503 0.131887 0.065 Uiso 1 1 calc R
C21 C 0.0910(5) 0.5718(3) 0.2236(5) 0.0298(13) Uani 1 1 d .
C22 C 0.1582(5) 0.6213(3) 0.1949(5) 0.0338(14) Uani 1 1 d .
C23 C 0.2799(5) 0.7407(3) 0.2814(6) 0.0463(18) Uani 1 1 d .
H23A H 0.304640 0.765581 0.351025 0.069 Uiso 1 1 calc R
H23B H 0.345123 0.724660 0.269175 0.069 Uiso 1 1 calc R
H23C H 0.235270 0.775834 0.225184 0.069 Uiso 1 1 calc R
C24 C 0.1959(6) 0.7024(4) 0.4587(6) 0.0518(19) Uani 1 1 d .
H24A H 0.251032 0.741117 0.463813 0.078 Uiso 1 1 calc R
H24B H 0.126979 0.726560 0.454078 0.078 Uiso 1 1 calc R
H24C H 0.225464 0.670227 0.522200 0.078 Uiso 1 1 calc R
C25 C 0.0261(5) 0.5618(4) 0.3789(5) 0.0441(17) Uani 1 1 d .
H25A H 0.046535 0.586382 0.448256 0.066 Uiso 1 1 calc R
H25B H -0.052932 0.571032 0.334200 0.066 Uiso 1 1 calc R
H25C H 0.039071 0.507491 0.389452 0.066 Uiso 1 1 calc R
C28 C 0.2308(7) 0.2276(4) 0.4458(6) 0.070(2) Uani 1 1 d .
H28A H 0.301004 0.223130 0.437236 0.105 Uiso 1 1 calc R
H28B H 0.246532 0.241830 0.519615 0.105 Uiso 1 1 calc R
H28C H 0.191441 0.179297 0.429331 0.105 Uiso 1 1 calc R
C29 C 0.0095(6) 0.3107(5) 0.3680(8) 0.088(3) Uani 1 1 d .
H29A H -0.036298 0.349541 0.318945 0.132 Uiso 1 1 calc R
H29B H -0.030482 0.262605 0.351293 0.132 Uiso 1 1 calc R
H29C H 0.024609 0.325138 0.441577 0.132 Uiso 1 1 calc R
C30 C 0.1167(7) 0.2769(5) 0.2130(7) 0.080(3) Uani 1 1 d .
H30A H 0.188287 0.272040 0.206993 0.121 Uiso 1 1 calc R
H30B H 0.075984 0.229186 0.193062 0.121 Uiso 1 1 calc R
H30C H 0.072538 0.316845 0.165076 0.121 Uiso 1 1 calc R
C31 C 0.2140(5) 0.3942(3) 0.3862(6) 0.0471(18) Uani 1 1 d .
H31A H 0.285236 0.390984 0.379179 0.071 Uiso 1 1 calc R
H31B H 0.166817 0.432455 0.336916 0.071 Uiso 1 1 calc R
H31C H 0.227756 0.408149 0.459585 0.071 Uiso 1 1 calc R
Si1 Si 0.53662(13) 0.53458(9) 0.25867(12) 0.0278(4) Uani 1 1 d .
Si2 Si 0.14214(16) 0.30105(10) 0.35350(16) 0.0425(5) Uani 1 1 d .
C1 C 0.5153(4) 0.5410(3) 0.3844(4) 0.0251(12) Uani 1 1 d .
C2 C 0.4973(4) 0.6093(3) 0.4299(4) 0.0257(13) Uani 1 1 d .
H2 H 0.496884 0.657694 0.400261 0.031 Uiso 1 1 calc R
C3 C 0.4802(4) 0.5971(3) 0.5240(4) 0.0238(12) Uani 1 1 d .
H3 H 0.465667 0.634370 0.566289 0.029 Uiso 1 1 calc R
C4 C 0.5109(4) 0.4824(3) 0.4567(4) 0.0242(12) Uani 1 1 d .
Yb1 Yb 0.30229(2) 0.54132(2) 0.36261(2) 0.02633(9) Uani 1 1 d .

loop_
_atom_site_aniso_label
_atom_site_aniso_U_11
_atom_site_aniso_U_22
_atom_site_aniso_U_33
_atom_site_aniso_U_23
_atom_site_aniso_U_13
_atom_site_aniso_U_12
C9 0.038(4) 0.054(4) 0.033(4) -0.002(3) 0.019(3) -0.001(3)
C10 0.043(4) 0.076(5) 0.044(4) -0.009(4) 0.029(4) 0.002(4)
C010 0.041(4) 0.050(4) 0.036(4) 0.012(3) 0.010(3) 0.004(3)
C11 0.050(5) 0.075(5) 0.050(5) -0.004(4) 0.027(4) 0.018(4)
C12 0.054(4) 0.040(4) 0.026(3) 0.005(3) 0.021(3) 0.008(3)
C13 0.086(6) 0.039(4) 0.058(5) -0.006(4) 0.040(5) -0.013(4)
C14 0.093(6) 0.048(4) 0.032(4) 0.011(3) 0.027(4) 0.017(4)
C15 0.034(3) 0.036(3) 0.030(3) -0.009(3) 0.013(3) -0.004(3)
C16 0.074(5) 0.034(4) 0.045(4) -0.004(3) 0.034(4) -0.002(3)
C17 0.042(4) 0.062(5) 0.057(5) -0.031(4) 0.021(4) -0.014(4)
C18 0.030(4) 0.030(3) 0.043(4) 0.006(3) 0.007(3) 0.005(3)
C19 0.034(4) 0.035(3) 0.031(4) -0.001(3) 0.008(3) 0.012(3)
C20 0.033(4) 0.030(3) 0.034(4) 0.000(3) 0.012(3) 0.004(3)
C021 0.041(4) 0.049(4) 0.034(4) -0.010(3) 0.009(3) -0.007(3)
C21 0.023(3) 0.035(3) 0.024(3) -0.004(3) 0.002(3) -0.004(3)
C22 0.029(3) 0.033(3) 0.035(4) 0.004(3) 0.007(3) 0.006(3)
C23 0.044(4) 0.025(3) 0.061(5) 0.008(3) 0.013(4) 0.001(3)
C24 0.054(5) 0.042(4) 0.055(5) -0.019(4) 0.018(4) 0.008(3)
C25 0.036(4) 0.056(4) 0.039(4) 0.000(3) 0.014(3) 0.004(3)
C28 0.094(7) 0.054(5) 0.058(6) 0.009(4) 0.028(5) 0.010(4)
C29 0.054(6) 0.068(6) 0.150(10) -0.016(6) 0.049(6) -0.022(4)
C30 0.082(7) 0.071(6) 0.072(7) -0.010(5) 0.015(6) 0.004(5)
C31 0.037(4) 0.038(4) 0.063(5) 0.002(3) 0.017(4) -0.009(3)
Si1 0.0317(9) 0.0317(9) 0.0208(8) -0.0013(7) 0.0117(7) -0.0015(7)
Si2 0.0418(11) 0.0329(10) 0.0503(13) -0.0030(9) 0.0160(10) -0.0053(8)
C1 0.021(3) 0.034(3) 0.020(3) -0.001(3) 0.007(2) -0.001(3)
C2 0.025(3) 0.026(3) 0.023(3) 0.000(2) 0.007(3) -0.001(2)
C3 0.024(3) 0.024(3) 0.021(3) -0.005(2) 0.006(3) -0.002(2)
C4 0.022(3) 0.031(3) 0.017(3) -0.004(2) 0.005(3) -0.002(2)
Yb1 0.02483(14) 0.02466(13) 0.02660(14) -0.00093(13) 0.00754(11) -0.00045(12)

loop_
_atom_type_symbol
_atom_type_description
_atom_type_scat_dispersion_real
_atom_type_scat_dispersion_imag
_atom_type_scat_source
C C 0.0033 0.0016 'International Tables Vol C Tables 4.2.6.8 and 6.1.1.4'
H H 0.0000 0.0000 'International Tables Vol C Tables 4.2.6.8 and 6.1.1.4'
Si Si 0.0817 0.0704 'International Tables Vol C Tables 4.2.6.8 and 6.1.1.4'
Yb Yb -0.3850 5.5486 'International Tables Vol C Tables 4.2.6.8 and 6.1.1.4'

loop_
_geom_angle_atom_site_label_1
_geom_angle_atom_site_label_2
_geom_angle_atom_site_label_3
_geom_angle
_geom_angle_site_symmetry_1
_geom_angle_site_symmetry_3
C10 C9 H9 105.5 . .
C10 C9 Si1 113.7(5) . .
C11 C9 H9 105.5 . .
C11 C9 C10 110.8(5) . .
C11 C9 Si1 114.8(4) . .
Si1 C9 H9 105.5 . .
C9 C10 H10A 109.5 . .
C9 C10 H10B 109.5 . .
C9 C10 H10C 109.5 . .
H10A C10 H10B 109.5 . .
H10A C10 H10C 109.5 . .
H10B C10 H10C 109.5 . .
H01A C010 H01B 109.5 . .
H01A C010 H01C 109.5 . .
H01B C010 H01C 109.5 . .
C22 C010 H01A 109.5 . .
C22 C010 H01B 109.5 . .
C22 C010 H01C 109.5 . .
C9 C11 H11A 109.5 . .
C9 C11 H11B 109.5 . .
C9 C11 H11C 109.5 . .
H11A C11 H11B 109.5 . .
H11A C11 H11C 109.5 . .
H11B C11 H11C 109.5 . .
C13 C12 H12 106.2 . .
C13 C12 Si1 112.7(5) . .
C14 C12 H12 106.2 . .
C14 C12 C13 109.4(5) . .
C14 C12 Si1 115.6(4) . .
Si1 C12 H12 106.2 . .
C12 C13 H13A 109.5 . .
C12 C13 H13B 109.5 . .
C12 C13 H13C 109.5 . .
H13A C13 H13B 109.5 . .
H13A C13 H13C 109.5 . .
H13B C13 H13C 109.5 . .
C12 C14 H14A 109.5 . .
C12 C14 H14B 109.5 . .
C12 C14 H14C 109.5 . .
H14A C14 H14B 109.5 . .
H14A C14 H14C 109.5 . .
H14B C14 H14C 109.5 . .
C16 C15 H15 106.9 . .
C16 C15 C17 109.0(5) . .
C16 C15 Si1 116.7(4) . .
C17 C15 H15 106.9 . .
C17 C15 Si1 110.1(4) . .
Si1 C15 H15 106.9 . .
C15 C16 H16A 109.5 . .
C15 C16 H16B 109.5 . .
C15 C16 H16C 109.5 . .
H16A C16 H16B 109.5 . .
H16A C16 H16C 109.5 . .
H16B C16 H16C 109.5 . .
C15 C17 H17A 109.5 . .
C15 C17 H17B 109.5 . .
C15 C17 H17C 109.5 . .
H17A C17 H17B 109.5 . .
H17A C17 H17C 109.5 . .
H17B C17 H17C 109.5 . .
C19 C18 C23 123.9(6) . .
C19 C18 Yb1 74.2(3) . .
C22 C18 C19 108.2(5) . .
C22 C18 C23 127.4(6) . .
C22 C18 Yb1 76.9(3) . .
C23 C18 Yb1 121.6(4) . .
C18 C19 C24 124.9(6) . .
C18 C19 Yb1 74.7(3) . .
C20 C19 C18 106.8(5) . .
C20 C19 C24 127.8(6) . .
C20 C19 Yb1 76.1(3) . .
C24 C19 Yb1 121.2(4) . .
C19 C20 C25 125.5(6) . .
C19 C20 Yb1 73.1(3) . .
C21 C20 C19 108.8(5) . .
C21 C20 C25 125.4(5) . .
C21 C20 Yb1 75.6(3) . .
C25 C20 Yb1 122.6(4) . .
H02A C021 H02B 109.5 . .
H02A C021 H02C 109.5 . .
H02B C021 H02C 109.5 . .
C21 C021 H02A 109.5 . .
C21 C021 H02B 109.5 . .
C21 C021 H02C 109.5 . .
C20 C21 C021 126.5(5) . .
C20 C21 C22 108.0(5) . .
C20 C21 Yb1 74.3(3) . .
C021 C21 Yb1 123.8(4) . .
C22 C21 C021 125.0(5) . .
C22 C21 Yb1 75.1(3) . .
C010 C22 Yb1 126.4(4) . .
C18 C22 C010 126.2(6) . .
C18 C22 C21 108.2(5) . .
C18 C22 Yb1 72.7(3) . .
C21 C22 C010 124.9(6) . .
C21 C22 Yb1 74.7(3) . .
C18 C23 H23A 109.5 . .
C18 C23 H23B 109.5 . .
C18 C23 H23C 109.5 . .
H23A C23 H23B 109.5 . .
H23A C23 H23C 109.5 . .
H23B C23 H23C 109.5 . .
C19 C24 H24A 109.5 . .
C19 C24 H24B 109.5 . .
C19 C24 H24C 109.5 . .
H24A C24 H24B 109.5 . .
H24A C24 H24C 109.5 . .
H24B C24 H24C 109.5 . .
C20 C25 H25A 109.5 . .
C20 C25 H25B 109.5 . .
C20 C25 H25C 109.5 . .
H25A C25 H25B 109.5 . .
H25A C25 H25C 109.5 . .
H25B C25 H25C 109.5 . .
H28A C28 H28B 109.5 . .
H28A C28 H28C 109.5 . .
H28B C28 H28C 109.5 . .
Si2 C28 H28A 109.5 . .
Si2 C28 H28B 109.5 . .
Si2 C28 H28C 109.5 . .
H29A C29 H29B 109.5 . .
H29A C29 H29C 109.5 . .
H29B C29 H29C 109.5 . .
Si2 C29 H29A 109.5 . .
Si2 C29 H29B 109.5 . .
Si2 C29 H29C 109.5 . .
H30A C30 H30B 109.5 . .
H30A C30 H30C 109.5 . .
H30B C30 H30C 109.5 . .
Si2 C30 H30A 109.5 . .
Si2 C30 H30B 109.5 . .
Si2 C30 H30C 109.5 . .
H31A C31 H31B 109.5 . .
H31A C31 H31C 109.5 . .
H31B C31 H31C 109.5 . .
Si2 C31 H31A 109.5 . .
Si2 C31 H31B 109.5 . .
Si2 C31 H31C 109.5 . .
C9 Si1 C12 108.0(3) . .
C9 Si1 C15 110.5(3) . .
C12 Si1 C15 108.4(3) . .
C1 Si1 C9 112.0(3) . .
C1 Si1 C12 107.0(3) . .
C1 Si1 C15 110.8(3) . .
C28 Si2 C30 109.9(4) . .
C28 Si2 C31 110.1(3) . .
C29 Si2 C28 110.4(4) . .
C29 Si2 C30 110.8(4) . .
C29 Si2 C31 107.4(3) . .
C31 Si2 C30 108.1(4) . .
Si1 C1 Yb1 116.1(2) . .
C2 C1 Si1 124.8(4) . .
C2 C1 C4 104.5(4) . .
C2 C1 Yb1 72.3(3) . .
C4 C1 Si1 130.6(4) . .
C4 C1 Yb1 75.4(3) . .
C1 C2 H2 123.7 . .
C1 C2 Yb1 76.5(3) . .
C3 C2 C1 112.6(5) . .
C3 C2 H2 123.7 . .
C3 C2 Yb1 75.9(3) . .
Yb1 C2 H2 115.5 . .
C2 C3 H3 126.6 . .
C2 C3 C4 106.8(5) . 3_666
C2 C3 Yb1 73.2(3) . .
C4 C3 H3 126.6 3_666 .
C4 C3 Yb1 76.4(3) 3_666 .
Yb1 C3 H3 116.1 . .
C1 C4 C4 108.8(6) . 3_666
C1 C4 Yb1 73.3(3) . .
C1 C4 Yb1 117.5(3) . 3_666
C3 C4 C1 143.9(5) 3_666 .
C3 C4 C4 107.3(6) 3_666 3_666
C3 C4 Yb1 72.7(3) 3_666 3_666
C3 C4 Yb1 117.2(4) 3_666 .
C4 C4 Yb1 74.3(4) 3_666 3_666
C4 C4 Yb1 74.3(4) 3_666 .
Yb1 C4 Yb1 148.6(2) 3_666 .
C18 Yb1 C20 50.58(18) . .
C18 Yb1 C21 50.45(18) . .
C18 Yb1 C22 30.45(18) . .
C18 Yb1 C1 108.91(18) . .
C18 Yb1 C3 97.10(18) . .
C18 Yb1 C4 127.75(18) . 3_666
C18 Yb1 C4 137.58(17) . .
C19 Yb1 C18 31.13(18) . .
C19 Yb1 C20 30.84(18) . .
C19 Yb1 C21 50.73(18) . .
C19 Yb1 C22 50.69(18) . .
C19 Yb1 C1 129.96(18) . .
C19 Yb1 C3 93.82(18) . .
C19 Yb1 C4 117.79(17) . 3_666
C19 Yb1 C4 145.30(18) . .
C20 Yb1 C21 30.11(17) . .
C20 Yb1 C22 49.84(17) . .
C20 Yb1 C1 159.22(17) . .
C20 Yb1 C4 164.04(17) . .
C20 Yb1 C4 133.80(17) . 3_666
C21 Yb1 C22 30.22(17) . .
C21 Yb1 C4 163.30(17) . .
C21 Yb1 C4 163.63(16) . 3_666
C22 Yb1 C4 145.57(16) . .
C22 Yb1 C4 156.09(17) . 3_666
C1 Yb1 C21 143.15(16) . .
C1 Yb1 C22 115.45(17) . .
C1 Yb1 C4 52.22(16) . 3_666
C1 Yb1 C4 31.22(15) . .
C2 Yb1 C18 87.64(18) . .
C2 Yb1 C19 100.62(18) . .
C2 Yb1 C20 131.45(17) . .
C2 Yb1 C21 136.57(17) . .
C2 Yb1 C22 107.41(18) . .
C2 Yb1 C1 31.11(16) . .
C2 Yb1 C3 30.95(15) . .
C2 Yb1 C4 50.56(16) . 3_666
C2 Yb1 C4 50.41(16) . .
C3 Yb1 C20 120.13(17) . .
C3 Yb1 C21 144.09(17) . .
C3 Yb1 C22 125.57(18) . .
C3 Yb1 C1 52.42(16) . .
C3 Yb1 C4 30.84(16) . 3_666
C3 Yb1 C4 51.48(16) . .
C4 Yb1 C4 31.4(2) 3_666 .

loop_
_geom_bond_atom_site_label_1
_geom_bond_atom_site_label_2
_geom_bond_distance
_geom_bond_site_symmetry_2
C9 H9 1.0000 .
C9 C10 1.548(8) .
C9 C11 1.497(9) .
C9 Si1 1.894(6) .
C10 H10A 0.9800 .
C10 H10B 0.9800 .
C10 H10C 0.9800 .
C010 H01A 0.9800 .
C010 H01B 0.9800 .
C010 H01C 0.9800 .
C010 C22 1.513(8) .
C11 H11A 0.9800 .
C11 H11B 0.9800 .
C11 H11C 0.9800 .
C12 H12 1.0000 .
C12 C13 1.534(9) .
C12 C14 1.530(8) .
C12 Si1 1.908(6) .
C13 H13A 0.9800 .
C13 H13B 0.9800 .
C13 H13C 0.9800 .
C14 H14A 0.9800 .
C14 H14B 0.9800 .
C14 H14C 0.9800 .
C15 H15 1.0000 .
C15 C16 1.532(8) .
C15 C17 1.535(8) .
C15 Si1 1.916(6) .
C16 H16A 0.9800 .
C16 H16B 0.9800 .
C16 H16C 0.9800 .
C17 H17A 0.9800 .
C17 H17B 0.9800 .
C17 H17C 0.9800 .
C18 C19 1.424(8) .
C18 C22 1.410(8) .
C18 C23 1.522(8) .
C18 Yb1 2.656(6) .
C19 C20 1.420(8) .
C19 C24 1.499(8) .
C19 Yb1 2.650(6) .
C20 C21 1.401(8) .
C20 C25 1.531(8) .
C20 Yb1 2.688(6) .
C021 H02A 0.9800 .
C021 H02B 0.9800 .
C021 H02C 0.9800 .
C021 C21 1.506(8) .
C21 C22 1.411(8) .
C21 Yb1 2.704(6) .
C22 Yb1 2.709(6) .
C23 H23A 0.9800 .
C23 H23B 0.9800 .
C23 H23C 0.9800 .
C24 H24A 0.9800 .
C24 H24B 0.9800 .
C24 H24C 0.9800 .
C25 H25A 0.9800 .
C25 H25B 0.9800 .
C25 H25C 0.9800 .
C28 H28A 0.9800 .
C28 H28B 0.9800 .
C28 H28C 0.9800 .
C28 Si2 1.859(8) .
C29 H29A 0.9800 .
C29 H29B 0.9800 .
C29 H29C 0.9800 .
C29 Si2 1.841(7) .
C30 H30A 0.9800 .
C30 H30B 0.9800 .
C30 H30C 0.9800 .
C30 Si2 1.868(8) .
C31 H31A 0.9800 .
C31 H31B 0.9800 .
C31 H31C 0.9800 .
C31 Si2 1.867(6) .
Si1 C1 1.861(5) .
C1 C2 1.429(7) .
C1 C4 1.455(7) .
C1 Yb1 2.689(5) .
C2 H2 0.9500 .
C2 C3 1.415(7) .
C2 Yb1 2.634(5) .
C3 H3 0.9500 .
C3 C4 1.433(7) 3_666
C3 Yb1 2.669(5) .
C4 C3 1.433(7) 3_666
C4 C4 1.471(10) 3_666
C4 Yb1 2.716(5) .
C4 Yb1 2.716(6) 3_666
Yb1 C4 2.716(6) 3_666

loop_
_geom_torsion_atom_site_label_1
_geom_torsion_atom_site_label_2
_geom_torsion_atom_site_label_3
_geom_torsion_atom_site_label_4
_geom_torsion
_geom_torsion_site_symmetry_4
C9 Si1 C1 C2 104.1(5) .
C9 Si1 C1 C4 -77.0(6) .
C9 Si1 C1 Yb1 -169.9(3) .
C10 C9 Si1 C12 -64.2(5) .
C10 C9 Si1 C15 54.2(6) .
C10 C9 Si1 C1 178.2(5) .
C11 C9 Si1 C12 166.8(5) .
C11 C9 Si1 C15 -74.8(5) .
C11 C9 Si1 C1 49.2(6) .
C12 Si1 C1 C2 -14.1(5) .
C12 Si1 C1 C4 164.8(5) .
C12 Si1 C1 Yb1 71.9(3) .
C15 Si1 C1 C2 -132.0(5) .
C15 Si1 C1 C4 46.9(6) .
C15 Si1 C1 Yb1 -46.1(3) .
C18 C19 C20 C21 1.2(7) .
C18 C19 C20 C25 -172.8(6) .
C18 C19 C20 Yb1 68.9(4) .
C19 C18 C22 C010 168.9(5) .
C19 C18 C22 C21 -1.4(7) .
C19 C18 C22 Yb1 -68.2(4) .
C19 C20 C21 C021 -173.2(6) .
C19 C20 C21 C22 -2.1(7) .
C19 C20 C21 Yb1 66.1(4) .
C20 C21 C22 C010 -168.3(5) .
C20 C21 C22 C18 2.2(7) .
C20 C21 C22 Yb1 67.7(4) .
C021 C21 C22 C010 3.0(10) .
C021 C21 C22 C18 173.4(6) .
C021 C21 C22 Yb1 -121.1(6) .
C22 C18 C19 C20 0.1(6) .
C22 C18 C19 C24 -172.3(6) .
C22 C18 C19 Yb1 70.0(4) .
C23 C18 C19 C20 172.3(5) .
C23 C18 C19 C24 -0.1(9) .
C23 C18 C19 Yb1 -117.7(6) .
C23 C18 C22 C010 -3.0(10) .
C23 C18 C22 C21 -173.3(6) .
C23 C18 C22 Yb1 119.9(6) .
C24 C19 C20 C21 173.3(6) .
C24 C19 C20 C25 -0.6(10) .
C24 C19 C20 Yb1 -119.0(6) .
C25 C20 C21 C021 0.8(10) .
C25 C20 C21 C22 171.9(5) .
C25 C20 C21 Yb1 -119.9(6) .
Si1 C1 C2 C3 178.2(4) .
Si1 C1 C2 Yb1 110.0(4) .
Si1 C1 C4 C3 1.5(12) 3_666
Si1 C1 C4 C4 -178.5(5) 3_666
Si1 C1 C4 Yb1 -112.1(5) .
Si1 C1 C4 Yb1 99.9(5) 3_666
C1 C2 C3 C4 1.1(6) 3_666
C1 C2 C3 Yb1 -68.6(4) .
C2 C1 C4 C3 -179.4(8) 3_666
C2 C1 C4 C4 0.6(7) 3_666
C2 C1 C4 Yb1 67.0(3) .
C2 C1 C4 Yb1 -81.0(4) 3_666
C4 C1 C2 C3 -1.0(6) .
C4 C1 C2 Yb1 -69.2(4) .
Yb1 C18 C19 C20 -69.9(4) .
Yb1 C18 C19 C24 117.7(6) .
Yb1 C18 C22 C010 -122.8(6) .
Yb1 C18 C22 C21 66.8(4) .
Yb1 C19 C20 C21 -67.7(4) .
Yb1 C19 C20 C25 118.3(6) .
Yb1 C20 C21 C021 120.7(6) .
Yb1 C20 C21 C22 -68.2(4) .
Yb1 C21 C22 C010 124.0(6) .
Yb1 C21 C22 C18 -65.5(4) .
Yb1 C1 C2 C3 68.2(4) .
Yb1 C1 C4 C3 113.6(8) 3_666
Yb1 C1 C4 C4 -66.4(5) 3_666
Yb1 C1 C4 Yb1 -148.0(3) 3_666
Yb1 C2 C3 C4 69.7(4) 3_666
